data_4113535
loop_
_publ_author_name
'Michel Guerro'
'Roger Carlier'
'Kamal Boubekeur'
'Dominique Lorcy'
'Philippe Hapiot'

_publ_section_title
;
 Cyclic Vinylogous TTF: a Potential Molecular Clip Triggered by Electron
 Transfer
;
_journal_name_full 'Journal of the American Chemical Society'
_journal_page_first 3159
_journal_page_last 3167
_journal_paper_doi 10.1021/ja0289090
_journal_volume 125
_journal_year 2003
_chemical_formula_moiety 'C56 H44 N4 S12 , C3 Cl6'
_chemical_formula_sum 'C59 H44 Cl6 N4 S12'
_chemical_formula_weight 1406.22
_chemical_name_common (C28H22N2S6).(CH2Cl2)1.5
_chemical_name_systematic
; 
 ? 
;
_space_group_IT_number 2
_symmetry_cell_setting triclinic
_symmetry_space_group_name_Hall '-P 1'
_symmetry_space_group_name_H-M 'P -1'
_atom_sites_solution_hydrogens geom
_atom_sites_solution_primary direct
_atom_sites_solution_secondary difmap
_audit_creation_method SHELXL-97
_cell_angle_alpha 81.31(2)
_cell_angle_beta 79.61(3)
_cell_angle_gamma 84.68(2)
_cell_formula_units_Z 1
_cell_length_a 9.816(3)
_cell_length_b 12.585(2)
_cell_length_c 13.562(4)
_cell_measurement_reflns_used 25
_cell_measurement_temperature 293(2)
_cell_measurement_theta_max 26.97
_cell_measurement_theta_min 6.24
_cell_volume 1625.3(8)
_computing_cell_refinement 'CAD4 EXPRESS'
_computing_data_collection 'CAD4 EXPRESS'
_computing_data_reduction 'XCAD4 (Harms, 1993)'
_computing_molecular_graphics 'DIAMOND (Brandenburg, 1999)'
_computing_publication_material 'SHELXL-97 (Sheldrick, 1997)'
_computing_structure_refinement 'SHELXL-97 (Sheldrick, 1997)'
_computing_structure_solution 'SHELXS-97 (Sheldrick, 1990)'
_diffrn_ambient_temperature 293(2)
_diffrn_measured_fraction_theta_full 0.998
_diffrn_measured_fraction_theta_max 0.998
_diffrn_measurement_device_type 'Enraf Nonius CAD4'
_diffrn_measurement_method \w--2\q
_diffrn_radiation_monochromator graphite
_diffrn_radiation_source 'fine-focus sealed tube'
_diffrn_radiation_type MoK\a
_diffrn_radiation_wavelength 0.71073
_diffrn_reflns_av_R_equivalents 0.0406
_diffrn_reflns_av_sigmaI/netI 0.1014
_diffrn_reflns_limit_h_max 12
_diffrn_reflns_limit_h_min -12
_diffrn_reflns_limit_k_max 16
_diffrn_reflns_limit_k_min -16
_diffrn_reflns_limit_l_max 17
_diffrn_reflns_limit_l_min 0
_diffrn_reflns_number 7386
_diffrn_reflns_theta_full 26.97
_diffrn_reflns_theta_max 26.97
_diffrn_reflns_theta_min 1.54
_diffrn_standards_decay_% 0
_diffrn_standards_interval_time 60
_diffrn_standards_number 3
_exptl_absorpt_coefficient_mu 0.692
_exptl_absorpt_correction_type none
_exptl_crystal_colour yellow
_exptl_crystal_density_diffrn 1.437
_exptl_crystal_description parallepiped
_exptl_crystal_F_000 720
_exptl_crystal_size_max 0.2
_exptl_crystal_size_mid 0.2
_exptl_crystal_size_min 0.2
_refine_diff_density_max 1.031
_refine_diff_density_min -0.848
_refine_diff_density_rms 0.074
_refine_ls_extinction_method none
_refine_ls_goodness_of_fit_ref 0.979
_refine_ls_hydrogen_treatment mixed
_refine_ls_matrix_type full
_refine_ls_number_parameters 388
_refine_ls_number_reflns 7084
_refine_ls_number_restraints 0
_refine_ls_restrained_S_all 0.979
_refine_ls_R_factor_all 0.1645
_refine_ls_R_factor_gt 0.0564
_refine_ls_shift/su_max 0.001
_refine_ls_shift/su_mean 0.001
_refine_ls_structure_factor_coef Fsqd
_refine_ls_weighting_details 'calc w=1/[\s^2^(Fo^2^)+(0.0776P)^2^+2.1001P] where P=(Fo^2^+2Fc^2^)/3'
_refine_ls_weighting_scheme calc
_refine_ls_wR_factor_gt 0.1405
_refine_ls_wR_factor_ref 0.1741
_reflns_number_gt 4268
_reflns_number_total 7084
_reflns_threshold_expression >2sigma(I)
_cod_data_source_file ja0289090si20021220_104545_1.cif
_cod_data_source_block 2a(4)
_cod_original_cell_volume 1625.4(7)
_cod_database_code 4113535

loop_
_symmetry_equiv_pos_as_xyz
'x, y, z'
'-x, -y, -z'

loop_
_atom_site_label
_atom_site_type_symbol
_atom_site_fract_x
_atom_site_fract_y
_atom_site_fract_z
_atom_site_U_iso_or_equiv
_atom_site_adp_type
_atom_site_occupancy
_atom_site_symmetry_multiplicity
_atom_site_calc_flag
_atom_site_refinement_flags
S1 S 0.33951(13) 0.13632(10) 0.50714(9) 0.0440(3) Uani 1 1 d .
S2 S 0.13620(15) -0.01873(10) 0.59965(10) 0.0527(4) Uani 1 1 d .
S3 S 0.08855(14) 0.33538(10) 0.49457(10) 0.0478(3) Uani 1 1 d .
S4 S 0.28540(15) 0.47060(10) 0.54192(10) 0.0521(4) Uani 1 1 d .
S5 S 0.44196(15) 0.02327(12) 0.32648(10) 0.0546(4) Uani 1 1 d .
S6 S 0.09344(17) 0.44770(12) 0.28338(12) 0.0645(4) Uani 1 1 d .
N1 N -0.3616(7) 0.0563(5) 0.0791(5) 0.094(2) Uani 1 1 d .
N2 N 0.5727(6) 0.3665(4) 0.0264(4) 0.0777(16) Uani 1 1 d .
C1 C 0.2032(5) 0.1043(3) 0.6057(4) 0.0380(11) Uani 1 1 d .
C2 C 0.2378(6) -0.0437(4) 0.4849(4) 0.0491(13) Uani 1 1 d .
C3 C 0.3284(5) 0.0281(4) 0.4418(4) 0.0441(12) Uani 1 1 d .
C4 C 0.3268(6) 0.0548(5) 0.2340(4) 0.0628(16) Uani 1 1 d .
H4A H 0.3595 0.0118 0.1796 0.075 Uiso 1 1 calc R
H4B H 0.2353 0.0327 0.2659 0.075 Uiso 1 1 calc R
C5 C 0.3128(7) 0.1695(5) 0.1889(5) 0.0726(18) Uani 1 1 d .
H5A H 0.2740 0.1737 0.1274 0.087 Uiso 1 1 calc R
H5B H 0.4045 0.1968 0.1703 0.087 Uiso 1 1 calc R
C6 C 0.2235(7) 0.2403(5) 0.2574(5) 0.0719(18) Uani 1 1 d .
H6A H 0.2592 0.2333 0.3204 0.086 Uiso 1 1 calc R
H6B H 0.1302 0.2156 0.2729 0.086 Uiso 1 1 calc R
C7 C 0.2165(8) 0.3603(5) 0.2115(5) 0.0774(19) Uani 1 1 d .
H7A H 0.1933 0.3655 0.1443 0.093 Uiso 1 1 calc R
H7B H 0.3081 0.3866 0.2039 0.093 Uiso 1 1 calc R
C8 C 0.1554(5) 0.4351(4) 0.3982(4) 0.0447(12) Uani 1 1 d .
C9 C 0.2457(6) 0.4974(4) 0.4198(4) 0.0481(12) Uani 1 1 d .
C10 C 0.1955(5) 0.3531(4) 0.5801(4) 0.0394(11) Uani 1 1 d .
C11 C 0.2108(5) 0.2799(4) 0.6631(4) 0.0390(11) Uani 1 1 d .
C12 C 0.1505(5) 0.1729(4) 0.6742(3) 0.0397(11) Uani 1 1 d .
C13 C 0.0428(5) 0.1445(4) 0.7616(4) 0.0406(11) Uani 1 1 d .
C14 C 0.0303(5) 0.0417(4) 0.8145(4) 0.0475(12) Uani 1 1 d .
H14 H 0.0942 -0.0136 0.7945 0.057 Uiso 1 1 calc R
C15 C -0.0739(6) 0.0190(4) 0.8956(4) 0.0537(14) Uani 1 1 d .
H15 H -0.0804 -0.0508 0.9293 0.064 Uiso 1 1 calc R
C16 C -0.1686(6) 0.1002(5) 0.9268(4) 0.0527(13) Uani 1 1 d .
C17 C -0.1576(6) 0.2034(5) 0.8771(5) 0.0703(18) Uani 1 1 d .
H17 H -0.2212 0.2585 0.8980 0.084 Uiso 1 1 calc R
C18 C -0.0530(6) 0.2254(4) 0.7966(4) 0.0584(15) Uani 1 1 d .
H18 H -0.0455 0.2958 0.7645 0.070 Uiso 1 1 calc R
C19 C -0.2770(7) 0.0760(5) 1.0120(5) 0.0661(16) Uani 1 1 d .
C20 C 0.2849(5) 0.3006(3) 0.7420(3) 0.0379(11) Uani 1 1 d .
C21 C 0.2842(5) 0.4027(4) 0.7712(4) 0.0475(12) Uani 1 1 d .
H21 H 0.2340 0.4603 0.7399 0.057 Uiso 1 1 calc R
C22 C 0.3556(6) 0.4199(4) 0.8450(4) 0.0487(13) Uani 1 1 d .
H22 H 0.3541 0.4886 0.8626 0.058 Uiso 1 1 calc R
C23 C 0.4300(5) 0.3351(4) 0.8931(4) 0.0454(12) Uani 1 1 d .
C24 C 0.4293(6) 0.2316(4) 0.8676(4) 0.0545(14) Uani 1 1 d .
H24 H 0.4779 0.1739 0.9002 0.065 Uiso 1 1 calc R
C25 C 0.3568(6) 0.2156(4) 0.7944(4) 0.0510(13) Uani 1 1 d .
H25 H 0.3552 0.1462 0.7791 0.061 Uiso 1 1 calc R
C26 C 0.5092(6) 0.3523(4) 0.9683(4) 0.0549(14) Uani 1 1 d .
C27 C 0.2134(7) -0.1461(5) 0.4467(5) 0.0726(18) Uani 1 1 d .
H27A H 0.1417 -0.1829 0.4933 0.109 Uiso 1 1 calc R
H27B H 0.2975 -0.1918 0.4410 0.109 Uiso 1 1 calc R
H27C H 0.1855 -0.1285 0.3816 0.109 Uiso 1 1 calc R
C28 C 0.3182(7) 0.5873(4) 0.3520(4) 0.0682(17) Uani 1 1 d .
H28A H 0.3776 0.6174 0.3880 0.102 Uiso 1 1 calc R
H28B H 0.2507 0.6420 0.3306 0.102 Uiso 1 1 calc R
H28C H 0.3729 0.5602 0.2938 0.102 Uiso 1 1 calc R
Cl1 Cl 0.4341(4) 0.6755(2) 0.6612(2) 0.1608(13) Uani 1 1 d .
Cl2A Cl 0.1548(9) 0.7357(6) 0.8142(7) 0.170(4) Uani 0.50 1 d P
Cl2B Cl 0.1696(5) 0.7060(4) 0.7430(5) 0.1077(18) Uani 0.50 1 d P
C29 C 0.3310(8) 0.7521(7) 0.7491(7) 0.106(3) Uani 1 1 d .
Cl3 Cl -0.0612(6) 0.7083(5) -0.0054(4) 0.1289(17) Uani 0.50 1 d P
Cl4 Cl -0.008(8) 0.499(7) 1.018(3) 0.186(8) Uani 0.50 1 d P
C30 C 0.027(3) 0.6061(15) 1.0224(17) 0.149(10) Uani 0.50 1 d P

loop_
_atom_site_aniso_label
_atom_site_aniso_U_11
_atom_site_aniso_U_22
_atom_site_aniso_U_33
_atom_site_aniso_U_23
_atom_site_aniso_U_13
_atom_site_aniso_U_12
S1 0.0458(7) 0.0423(7) 0.0450(7) -0.0141(6) -0.0030(6) -0.0049(5)
S2 0.0659(9) 0.0375(7) 0.0557(8) -0.0155(6) -0.0003(7) -0.0138(6)
S3 0.0498(8) 0.0442(7) 0.0524(8) -0.0077(6) -0.0148(6) -0.0049(6)
S4 0.0687(9) 0.0415(7) 0.0494(8) -0.0052(6) -0.0130(7) -0.0176(6)
S5 0.0513(8) 0.0621(9) 0.0495(8) -0.0198(7) -0.0037(6) 0.0107(6)
S6 0.0806(11) 0.0564(9) 0.0600(9) -0.0105(7) -0.0316(8) 0.0194(8)
N1 0.086(4) 0.086(4) 0.089(4) 0.009(3) 0.025(4) -0.006(3)
N2 0.096(4) 0.074(4) 0.078(4) -0.026(3) -0.045(3) 0.004(3)
C1 0.041(3) 0.031(2) 0.044(3) -0.009(2) -0.009(2) -0.005(2)
C2 0.060(3) 0.040(3) 0.052(3) -0.019(2) -0.013(3) 0.002(2)
C3 0.051(3) 0.037(3) 0.045(3) -0.012(2) -0.010(2) 0.007(2)
C4 0.071(4) 0.070(4) 0.052(3) -0.023(3) -0.016(3) 0.005(3)
C5 0.084(5) 0.071(4) 0.065(4) -0.017(3) -0.020(4) 0.010(3)
C6 0.082(5) 0.080(4) 0.057(4) -0.017(3) -0.021(3) 0.012(4)
C7 0.103(5) 0.073(4) 0.057(4) -0.014(3) -0.025(4) 0.022(4)
C8 0.051(3) 0.038(3) 0.045(3) -0.010(2) -0.009(2) 0.007(2)
C9 0.059(3) 0.036(3) 0.047(3) -0.007(2) -0.008(3) 0.007(2)
C10 0.042(3) 0.035(2) 0.044(3) -0.015(2) -0.006(2) -0.001(2)
C11 0.041(3) 0.034(2) 0.043(3) -0.013(2) -0.004(2) -0.003(2)
C12 0.045(3) 0.035(2) 0.041(3) -0.007(2) -0.011(2) -0.002(2)
C13 0.044(3) 0.039(3) 0.041(3) -0.010(2) -0.009(2) -0.003(2)
C14 0.059(3) 0.038(3) 0.045(3) -0.006(2) -0.009(3) 0.000(2)
C15 0.070(4) 0.045(3) 0.048(3) -0.003(2) -0.013(3) -0.012(3)
C16 0.044(3) 0.062(3) 0.049(3) -0.003(3) -0.004(2) -0.005(3)
C17 0.061(4) 0.055(4) 0.080(4) 0.000(3) 0.014(3) 0.010(3)
C18 0.055(3) 0.042(3) 0.067(4) -0.001(3) 0.010(3) 0.002(2)
C19 0.058(4) 0.068(4) 0.065(4) 0.001(3) 0.002(3) -0.008(3)
C20 0.042(3) 0.032(2) 0.040(3) -0.010(2) -0.002(2) -0.004(2)
C21 0.063(3) 0.038(3) 0.044(3) -0.010(2) -0.014(3) 0.003(2)
C22 0.066(4) 0.041(3) 0.044(3) -0.014(2) -0.013(3) -0.007(2)
C23 0.046(3) 0.049(3) 0.042(3) -0.011(2) -0.007(2) -0.006(2)
C24 0.061(4) 0.044(3) 0.064(3) -0.011(3) -0.026(3) 0.008(3)
C25 0.063(4) 0.035(3) 0.061(3) -0.019(2) -0.017(3) 0.002(2)
C26 0.063(4) 0.052(3) 0.053(3) -0.018(3) -0.015(3) 0.003(3)
C27 0.098(5) 0.051(3) 0.073(4) -0.028(3) -0.004(4) -0.011(3)
C28 0.096(5) 0.046(3) 0.059(4) 0.004(3) -0.011(3) -0.010(3)
Cl1 0.246(4) 0.1002(18) 0.138(2) -0.0200(17) -0.011(2) -0.061(2)
Cl2A 0.171(7) 0.125(6) 0.232(9) 0.021(6) -0.092(7) -0.063(5)
Cl2B 0.060(2) 0.075(3) 0.182(6) 0.016(3) -0.024(3) -0.019(2)
C29 0.077(5) 0.093(6) 0.150(8) -0.002(5) -0.031(5) -0.015(4)
Cl3 0.142(4) 0.135(4) 0.121(4) -0.021(3) -0.052(3) -0.010(3)
Cl4 0.161(17) 0.220(12) 0.13(2) 0.05(3) -0.001(19) 0.055(11)
C30 0.27(3) 0.056(10) 0.132(18) -0.018(11) -0.067(19) 0.012(15)

loop_
_atom_type_symbol
_atom_type_description
_atom_type_scat_dispersion_real
_atom_type_scat_dispersion_imag
_atom_type_scat_source
C C 0.0033 0.0016 'International Tables Vol C Tables 4.2.6.8 and 6.1.1.4'
H H 0.0000 0.0000 'International Tables Vol C Tables 4.2.6.8 and 6.1.1.4'
N N 0.0061 0.0033 'International Tables Vol C Tables 4.2.6.8 and 6.1.1.4'
S S 0.1246 0.1234 'International Tables Vol C Tables 4.2.6.8 and 6.1.1.4'
Cl Cl 0.1484 0.1585 'International Tables Vol C Tables 4.2.6.8 and 6.1.1.4'

loop_
_geom_angle_atom_site_label_1
_geom_angle_atom_site_label_2
_geom_angle_atom_site_label_3
_geom_angle
_geom_angle_site_symmetry_1
_geom_angle_site_symmetry_3
C1 S1 C3 96.6(2) . .
C2 S2 C1 97.0(2) . .
C8 S3 C10 96.5(2) . .
C9 S4 C10 96.8(2) . .
C3 S5 C4 102.9(3) . .
C8 S6 C7 102.6(3) . .
C12 C1 S1 122.2(4) . .
C12 C1 S2 125.2(4) . .
S1 C1 S2 112.4(3) . .
C3 C2 C27 127.4(5) . .
C3 C2 S2 116.5(4) . .
C27 C2 S2 116.1(4) . .
C2 C3 S1 117.2(4) . .
C2 C3 S5 125.9(4) . .
S1 C3 S5 116.8(3) . .
C5 C4 S5 116.1(4) . .
C4 C5 C6 114.0(5) . .
C5 C6 C7 113.3(5) . .
C6 C7 S6 115.5(5) . .
C9 C8 S3 117.1(4) . .
C9 C8 S6 125.6(4) . .
S3 C8 S6 117.3(3) . .
C8 C9 C28 128.0(5) . .
C8 C9 S4 116.3(4) . .
C28 C9 S4 115.7(4) . .
C11 C10 S3 122.8(4) . .
C11 C10 S4 125.2(4) . .
S3 C10 S4 111.9(3) . .
C10 C11 C20 123.0(4) . .
C10 C11 C12 119.0(4) . .
C20 C11 C12 118.1(4) . .
C1 C12 C13 123.1(4) . .
C1 C12 C11 118.7(4) . .
C13 C12 C11 118.1(4) . .
C14 C13 C18 116.9(5) . .
C14 C13 C12 124.1(4) . .
C18 C13 C12 119.0(4) . .
C15 C14 C13 121.8(5) . .
C14 C15 C16 119.8(5) . .
C17 C16 C15 119.8(5) . .
C17 C16 C19 120.8(5) . .
C15 C16 C19 119.4(5) . .
C18 C17 C16 120.1(5) . .
C17 C18 C13 121.6(5) . .
N1 C19 C16 179.6(8) 1_556 .
C21 C20 C25 117.0(4) . .
C21 C20 C11 122.9(4) . .
C25 C20 C11 120.0(4) . .
C22 C21 C20 121.6(5) . .
C21 C22 C23 120.1(5) . .
C22 C23 C24 119.5(5) . .
C22 C23 C26 120.8(5) . .
C24 C23 C26 119.6(5) . .
C25 C24 C23 119.7(5) . .
C24 C25 C20 122.0(4) . .
N2 C26 C23 179.1(7) 1_556 .
Cl2B Cl2A C29 69.9(7) . .
Cl2A Cl2B C29 75.3(7) . .
Cl2B C29 Cl1 97.7(5) . .
Cl2B C29 Cl2A 34.8(3) . .
Cl1 C29 Cl2A 129.4(6) . .
Cl4 Cl4 C30 95(10) 2_567 .
Cl4 Cl4 C30 67(10) 2_567 2_567
C30 Cl4 C30 162(3) . 2_567
Cl4 C30 Cl3 125(3) . 1_556
Cl4 C30 Cl4 18(3) . 2_567
Cl3 C30 Cl4 120(3) 1_556 2_567

loop_
_geom_bond_atom_site_label_1
_geom_bond_atom_site_label_2
_geom_bond_distance
_geom_bond_site_symmetry_2
S1 C1 1.741(5) .
S1 C3 1.755(5) .
S2 C2 1.745(5) .
S2 C1 1.756(4) .
S3 C8 1.749(5) .
S3 C10 1.749(5) .
S4 C9 1.746(5) .
S4 C10 1.755(5) .
S5 C3 1.755(5) .
S5 C4 1.813(6) .
S6 C8 1.752(5) .
S6 C7 1.809(6) .
N1 C19 1.130(7) 1_554
N2 C26 1.132(7) 1_554
C1 C12 1.365(6) .
C2 C3 1.324(7) .
C2 C27 1.513(7) .
C4 C5 1.485(8) .
C5 C6 1.495(8) .
C6 C7 1.545(9) .
C8 C9 1.334(7) .
C9 C28 1.493(7) .
C10 C11 1.363(6) .
C11 C20 1.465(6) .
C11 C12 1.497(6) .
C12 C13 1.462(7) .
C13 C14 1.387(6) .
C13 C18 1.397(7) .
C14 C15 1.376(7) .
C15 C16 1.379(7) .
C16 C17 1.374(8) .
C16 C19 1.439(8) .
C17 C18 1.372(7) .
C19 N1 1.130(7) 1_556
C20 C21 1.399(6) .
C20 C25 1.399(7) .
C21 C22 1.373(7) .
C22 C23 1.384(7) .
C23 C24 1.398(7) .
C23 C26 1.441(7) .
C24 C25 1.369(7) .
C26 N2 1.132(7) 1_556
Cl1 C29 1.762(10) .
Cl2A Cl2B 1.067(9) .
Cl2A C29 1.810(12) .
Cl2B C29 1.757(9) .
Cl3 C30 1.52(2) 1_554
Cl4 Cl4 0.48(7) 2_567
Cl4 C30 1.43(11) .
Cl4 C30 1.55(10) 2_567
C30 Cl3 1.52(2) 1_556
C30 Cl4 1.55(10) 2_567
